data_7151865
loop_
_publ_author_name
'Griffen, Julia A.'
'Le Coz, Am\'elie M'
'Kociok-K\"ohn, Gabriele'
'Khan, Monika Ali'
'Stewart, Alan J. W.'
'Lewis, Simon E.'

_publ_section_title
;
 Expanding the chiral pool: oxidation of meta-bromobenzoic acid by R.
 eutrophus B9 allows access to new reaction manifolds.
;
_journal_issue 10
_journal_name_full 'Organic &amp; biomolecular chemistry'
_journal_page_first 3920
_journal_page_last 3928
_journal_paper_doi 10.1039/c1ob05131h
_journal_volume 9
_journal_year 2011
_chemical_absolute_configuration ad
_chemical_formula_moiety 'C19 H18 Br N3 O6'
_chemical_formula_sum 'C19 H18 Br N3 O6'
_chemical_formula_weight 464.27
_chemical_name_systematic
;
?
;
_space_group_IT_number 170
_symmetry_cell_setting hexagonal
_symmetry_space_group_name_Hall 'P 65'
_symmetry_space_group_name_H-M 'P 65'
_atom_sites_solution_hydrogens geom
_atom_sites_solution_primary direct
_atom_sites_solution_secondary difmap
_audit_creation_method SHELXL-97
_cell_angle_alpha 90.00
_cell_angle_beta 90.00
_cell_angle_gamma 120.00
_cell_formula_units_Z 6
_cell_length_a 27.8075(4)
_cell_length_b 27.8075(4)
_cell_length_c 6.47080(10)
_cell_measurement_reflns_used 21306
_cell_measurement_temperature 150(2)
_cell_measurement_theta_max 66.6305
_cell_measurement_theta_min 3.1759
_cell_volume 4333.24(11)
_computing_cell_refinement
;
CrysAlisPro, Oxford Diffraction Ltd.,
Version 1.171.34.40 (release 27-08-2010 CrysAlis171 .NET)
(compiled Aug 27 2010,11:50:40)
;
_computing_data_collection
;
CrysAlisPro, Oxford Diffraction Ltd.,
Version 1.171.34.40 (release 27-08-2010 CrysAlis171 .NET)
(compiled Aug 27 2010,11:50:40)
;
_computing_data_reduction
;
CrysAlisPro, Oxford Diffraction Ltd.,
Version 1.171.34.40 (release 27-08-2010 CrysAlis171 .NET)
(compiled Aug 27 2010,11:50:40)
;
_computing_molecular_graphics 'ORTEP3 for Windows - Farrugia, L. J. J. Appl. Crystallogr. 1997, 30, 565'
_computing_publication_material
;
'WinGX publication routines, Farrugia,
L. J., J. Appl. Crystallogr., 1999, 32, 837-838
;
_computing_structure_refinement
;
SHELXL97 -Program for Crystal Structure Analysis (Release 97-2).
Sheldrick, G.M., Instit\"ut f\"ur Anorganische Chemie der Universit\"at,
Tammanstrasse 4, D-3400 G\"ottingen, Germany, 1998
;
_computing_structure_solution
;
SIR97- Altomare A., Burla M.C., Camalli M., Cascarano G.L., Giacovazzo C. ,
Guagliardi A., Moliterni A.G.G., Polidori G.,Spagna R.
(1999) J. Appl. Cryst. 32, 115-119
;
_diffrn_ambient_temperature 150(2)
_diffrn_detector_area_resol_mean 10.3795
_diffrn_measured_fraction_theta_full 0.997
_diffrn_measured_fraction_theta_max 0.997
_diffrn_measurement_device_type 'Xcalibur, Atlas, Gemini ultra'
_diffrn_measurement_method '\w scans'
_diffrn_radiation_monochromator mirror
_diffrn_radiation_source 'Enhance (Cu) X-ray Source'
_diffrn_radiation_type CuK\a
_diffrn_radiation_wavelength 1.54184
_diffrn_reflns_av_R_equivalents 0.0752
_diffrn_reflns_av_sigmaI/netI 0.0332
_diffrn_reflns_limit_h_max 33
_diffrn_reflns_limit_h_min -29
_diffrn_reflns_limit_k_max 33
_diffrn_reflns_limit_k_min -33
_diffrn_reflns_limit_l_max 6
_diffrn_reflns_limit_l_min -7
_diffrn_reflns_number 52878
_diffrn_reflns_theta_full 66.74
_diffrn_reflns_theta_max 66.74
_diffrn_reflns_theta_min 4.86
_exptl_absorpt_coefficient_mu 2.196
_exptl_absorpt_correction_T_max 0.8103
_exptl_absorpt_correction_T_min 0.4737
_exptl_absorpt_correction_type multi-scan
_exptl_absorpt_process_details
;
CrysAlisPro, Oxford Diffraction Ltd.,
Version 1.171.34.40 (release 27-08-2010 CrysAlis171 .NET)
(compiled Aug 27 2010,11:50:40)
Empirical absorption correction using spherical harmonics,
implemented in SCALE3 ABSPACK scaling algorithm.
;
_exptl_crystal_colour colourless
_exptl_crystal_density_diffrn 1.067
_exptl_crystal_density_method 'not measured'
_exptl_crystal_description plate
_exptl_crystal_F_000 1416
_exptl_crystal_size_max 0.40
_exptl_crystal_size_mid 0.20
_exptl_crystal_size_min 0.10
_platon_squeeze_details
;
the asymmetric unit contains approximately
one half molecule of pentane which is disordered
over at least two sites.
;
_refine_diff_density_max 0.324
_refine_diff_density_min -0.221
_refine_diff_density_rms 0.047
_refine_ls_abs_structure_details 'Flack H D (1983), Acta Cryst. A39, 876-881, 2124 Friedel pairs'
_refine_ls_abs_structure_Flack -0.003(17)
_refine_ls_extinction_method none
_refine_ls_goodness_of_fit_ref 1.086
_refine_ls_hydrogen_treatment constr
_refine_ls_matrix_type full
_refine_ls_number_parameters 265
_refine_ls_number_reflns 4920
_refine_ls_number_restraints 1
_refine_ls_restrained_S_all 1.086
_refine_ls_R_factor_all 0.0418
_refine_ls_R_factor_gt 0.0379
_refine_ls_shift/su_max 0.001
_refine_ls_shift/su_mean 0.000
_refine_ls_structure_factor_coef Fsqd
_refine_ls_weighting_details 'calc w=1/[\s^2^(Fo^2^)+(0.0409P)^2^+1.5171P] where P=(Fo^2^+2Fc^2^)/3'
_refine_ls_weighting_scheme calc
_refine_ls_wR_factor_gt 0.0850
_refine_ls_wR_factor_ref 0.0864
_reflns_number_gt 4623
_reflns_number_total 4920
_reflns_threshold_expression >2sigma(I)
_cod_data_source_file c1ob05131h.txt
_cod_data_source_block p10sel1
_cod_database_code 7151865

loop_
_symmetry_equiv_pos_as_xyz
'x, y, z'
'-x, -y, z+1/2'
'-y, x-y, z+2/3'
'y, -x+y, z+1/6'
'-x+y, -x, z+1/3'
'x-y, x, z+5/6'

loop_
_atom_site_label
_atom_site_type_symbol
_atom_site_fract_x
_atom_site_fract_y
_atom_site_fract_z
_atom_site_U_iso_or_equiv
_atom_site_adp_type
_atom_site_occupancy
_atom_site_symmetry_multiplicity
_atom_site_calc_flag
_atom_site_refinement_flags
_atom_site_disorder_assembly
_atom_site_disorder_group
Br Br 0.265573(15) 0.349617(14) 0.13960(6) 0.04269(10) Uani 1 1 d . . .
N1 N 0.34432(10) 0.47629(11) 0.5658(4) 0.0315(5) Uani 1 1 d . . .
N2 N 0.33632(10) 0.43423(10) 0.4164(4) 0.0309(5) Uani 1 1 d . . .
N3 N 0.39406(10) 0.43838(10) 0.6624(4) 0.0324(6) Uani 1 1 d . . .
O1 O 0.33534(11) 0.56463(10) 0.1551(5) 0.0518(6) Uani 1 1 d . . .
O2 O 0.35046(11) 0.59006(10) 0.4867(5) 0.0579(7) Uani 1 1 d . . .
O3 O 0.22962(8) 0.49598(9) 0.4150(4) 0.0385(5) Uani 1 1 d . . .
O4 O 0.21536(9) 0.42932(10) 0.1759(4) 0.0413(5) Uani 1 1 d . . .
O5 O 0.38995(10) 0.50362(11) 0.8774(4) 0.0482(6) Uani 1 1 d . . .
O6 O 0.36798(9) 0.37029(9) 0.4114(4) 0.0392(5) Uani 1 1 d . . .
C1 C 0.3764(2) 0.62087(17) 0.0931(9) 0.0782(15) Uani 1 1 d . . .
H1A H 0.3660 0.6471 0.1488 0.117 Uiso 1 1 calc R . .
H1B H 0.3780 0.6233 -0.0580 0.117 Uiso 1 1 calc R . .
H1C H 0.4129 0.6299 0.1469 0.117 Uiso 1 1 calc R . .
C2 C 0.32649(14) 0.55551(14) 0.3586(6) 0.0406(8) Uani 1 1 d . . .
C3 C 0.28075(12) 0.49632(13) 0.4040(5) 0.0337(7) Uani 1 1 d . . .
C4 C 0.19437(13) 0.46427(14) 0.2445(6) 0.0391(7) Uani 1 1 d . . .
C5 C 0.19854(17) 0.50278(17) 0.0692(6) 0.0516(9) Uani 1 1 d . . .
H5A H 0.2376 0.5267 0.0312 0.077 Uiso 1 1 calc R . .
H5B H 0.1829 0.5258 0.1144 0.077 Uiso 1 1 calc R . .
H5C H 0.1778 0.4806 -0.0507 0.077 Uiso 1 1 calc R . .
C6 C 0.13684(14) 0.42923(17) 0.3254(8) 0.0570(10) Uani 1 1 d . . .
H6A H 0.1372 0.4061 0.4391 0.086 Uiso 1 1 calc R . .
H6B H 0.1127 0.4054 0.2145 0.086 Uiso 1 1 calc R . .
H6C H 0.1228 0.4532 0.3757 0.086 Uiso 1 1 calc R . .
C7 C 0.27090(12) 0.45142(12) 0.2396(5) 0.0298(6) Uani 1 1 d . . .
H7 H 0.2970 0.4680 0.1204 0.036 Uiso 1 1 calc R . .
C8 C 0.27801(12) 0.40532(12) 0.3469(5) 0.0319(7) Uani 1 1 d . . .
C9 C 0.23935(13) 0.38196(14) 0.5281(6) 0.0405(8) Uani 1 1 d . . .
H9 H 0.2121 0.3438 0.5419 0.049 Uiso 1 1 calc R . .
C10 C 0.24747(13) 0.42024(15) 0.6661(6) 0.0398(7) Uani 1 1 d . . .
H10 H 0.2264 0.4121 0.7898 0.048 Uiso 1 1 calc R . .
C11 C 0.29242(13) 0.47728(13) 0.6118(5) 0.0342(7) Uani 1 1 d . . .
H11 H 0.2983 0.5043 0.7245 0.041 Uiso 1 1 calc R . .
C12 C 0.37729(13) 0.47576(13) 0.7250(5) 0.0356(7) Uani 1 1 d . . .
C13 C 0.36526(12) 0.40849(12) 0.4888(5) 0.0317(6) Uani 1 1 d . . .
C14 C 0.43639(12) 0.43217(12) 0.7660(5) 0.0308(6) Uani 1 1 d . . .
C15 C 0.42689(12) 0.41051(12) 0.9630(6) 0.0362(7) Uani 1 1 d . . .
H15 H 0.3923 0.3986 1.0293 0.043 Uiso 1 1 calc R . .
C16 C 0.46878(13) 0.40636(14) 1.0624(5) 0.0377(7) Uani 1 1 d . . .
H16 H 0.4631 0.3919 1.1988 0.045 Uiso 1 1 calc R . .
C17 C 0.51905(13) 0.42326(13) 0.9630(6) 0.0380(7) Uani 1 1 d . . .
H17 H 0.5474 0.4198 1.0313 0.046 Uiso 1 1 calc R . .
C18 C 0.52804(12) 0.44483(13) 0.7676(5) 0.0347(7) Uani 1 1 d . . .
H18 H 0.5625 0.4562 0.7009 0.042 Uiso 1 1 calc R . .
C19 C 0.48684(12) 0.45018(13) 0.6662(5) 0.0345(7) Uani 1 1 d . . .
H19 H 0.4930 0.4658 0.5316 0.041 Uiso 1 1 calc R . .

loop_
_atom_site_aniso_label
_atom_site_aniso_U_11
_atom_site_aniso_U_22
_atom_site_aniso_U_33
_atom_site_aniso_U_23
_atom_site_aniso_U_13
_atom_site_aniso_U_12
Br 0.0485(2) 0.04256(19) 0.04040(18) -0.01264(15) -0.01109(16) 0.02530(16)
N1 0.0344(13) 0.0398(13) 0.0285(14) -0.0077(11) -0.0084(11) 0.0246(11)
N2 0.0324(12) 0.0371(13) 0.0287(14) -0.0063(11) -0.0066(10) 0.0215(11)
N3 0.0352(13) 0.0426(13) 0.0282(14) -0.0074(12) -0.0062(11) 0.0260(11)
O1 0.0530(14) 0.0391(12) 0.0560(18) 0.0068(13) 0.0097(13) 0.0175(11)
O2 0.0631(16) 0.0436(14) 0.0609(19) -0.0121(14) -0.0147(15) 0.0221(13)
O3 0.0325(11) 0.0515(13) 0.0407(14) -0.0089(10) -0.0077(9) 0.0280(10)
O4 0.0383(11) 0.0486(12) 0.0447(15) -0.0088(11) -0.0136(10) 0.0274(10)
O5 0.0541(14) 0.0649(15) 0.0413(15) -0.0216(13) -0.0216(12) 0.0416(13)
O6 0.0483(12) 0.0435(12) 0.0368(13) -0.0045(10) -0.0038(10) 0.0311(11)
C1 0.074(3) 0.045(2) 0.096(4) 0.021(2) 0.030(3) 0.015(2)
C2 0.0385(17) 0.0402(17) 0.050(2) -0.0049(16) -0.0040(16) 0.0251(15)
C3 0.0338(15) 0.0426(17) 0.0326(17) -0.0026(14) -0.0025(13) 0.0251(14)
C4 0.0382(17) 0.0489(18) 0.0358(19) -0.0046(15) -0.0096(14) 0.0259(15)
C5 0.056(2) 0.059(2) 0.050(2) 0.0032(18) -0.0096(18) 0.0358(19)
C6 0.0377(17) 0.069(2) 0.066(3) -0.007(2) -0.0035(19) 0.0276(18)
C7 0.0294(14) 0.0396(15) 0.0250(16) 0.0001(12) -0.0035(12) 0.0207(13)
C8 0.0328(14) 0.0344(15) 0.0298(18) 0.0015(13) -0.0009(13) 0.0177(13)
C9 0.0360(16) 0.0434(18) 0.041(2) 0.0040(15) -0.0006(15) 0.0193(15)
C10 0.0408(17) 0.060(2) 0.0263(18) -0.0033(15) -0.0021(14) 0.0311(16)
C11 0.0365(16) 0.0465(17) 0.0289(18) -0.0032(14) -0.0030(13) 0.0278(14)
C12 0.0370(16) 0.0436(17) 0.0328(18) -0.0076(14) -0.0106(13) 0.0252(14)
C13 0.0354(14) 0.0388(15) 0.0261(16) 0.0001(13) 0.0032(13) 0.0223(13)
C14 0.0294(14) 0.0390(15) 0.0308(18) -0.0019(13) -0.0036(12) 0.0222(12)
C15 0.0351(16) 0.0404(16) 0.0367(18) 0.0071(16) 0.0057(15) 0.0215(13)
C16 0.0408(17) 0.0433(17) 0.0310(17) 0.0093(14) 0.0042(14) 0.0225(14)
C17 0.0370(15) 0.0436(17) 0.039(2) 0.0083(15) -0.0037(15) 0.0239(13)
C18 0.0328(15) 0.0408(16) 0.035(2) 0.0075(14) 0.0050(13) 0.0216(13)
C19 0.0397(16) 0.0437(16) 0.0274(18) 0.0020(14) -0.0010(14) 0.0262(14)

loop_
_atom_type_symbol
_atom_type_description
_atom_type_scat_dispersion_real
_atom_type_scat_dispersion_imag
_atom_type_scat_source
C C 0.0181 0.0091 'International Tables Vol C Tables 4.2.6.8 and 6.1.1.4'
H H 0.0000 0.0000 'International Tables Vol C Tables 4.2.6.8 and 6.1.1.4'
N N 0.0311 0.0180 'International Tables Vol C Tables 4.2.6.8 and 6.1.1.4'
O O 0.0492 0.0322 'International Tables Vol C Tables 4.2.6.8 and 6.1.1.4'
Br Br -0.6763 1.2805 'International Tables Vol C Tables 4.2.6.8 and 6.1.1.4'

loop_
_geom_angle_atom_site_label_1
_geom_angle_atom_site_label_2
_geom_angle_atom_site_label_3
_geom_angle
_geom_angle_site_symmetry_1
_geom_angle_site_symmetry_3
_geom_angle_publ_flag
C12 N1 N2 108.9(2) . . ?
C12 N1 C11 120.4(3) . . ?
N2 N1 C11 113.0(2) . . ?
C13 N2 N1 107.1(2) . . ?
C13 N2 C8 125.5(2) . . ?
N1 N2 C8 109.1(2) . . ?
C13 N3 C12 111.9(2) . . ?
C13 N3 C14 124.6(2) . . ?
C12 N3 C14 123.5(3) . . ?
C2 O1 C1 116.4(4) . . ?
C3 O3 C4 109.7(2) . . ?
C7 O4 C4 110.1(2) . . ?
O1 C1 H1A 109.5 . . ?
O1 C1 H1B 109.5 . . ?
H1A C1 H1B 109.5 . . ?
O1 C1 H1C 109.5 . . ?
H1A C1 H1C 109.5 . . ?
H1B C1 H1C 109.5 . . ?
O2 C2 O1 123.8(3) . . ?
O2 C2 C3 124.5(4) . . ?
O1 C2 C3 111.7(3) . . ?
O3 C3 C2 108.0(2) . . ?
O3 C3 C11 109.7(3) . . ?
C2 C3 C11 109.6(3) . . ?
O3 C3 C7 104.8(2) . . ?
C2 C3 C7 116.8(3) . . ?
C11 C3 C7 107.7(2) . . ?
O4 C4 O3 105.6(2) . . ?
O4 C4 C6 109.5(3) . . ?
O3 C4 C6 108.0(3) . . ?
O4 C4 C5 109.4(3) . . ?
O3 C4 C5 110.4(3) . . ?
C6 C4 C5 113.6(3) . . ?
C4 C5 H5A 109.5 . . ?
C4 C5 H5B 109.5 . . ?
H5A C5 H5B 109.5 . . ?
C4 C5 H5C 109.5 . . ?
H5A C5 H5C 109.5 . . ?
H5B C5 H5C 109.5 . . ?
C4 C6 H6A 109.5 . . ?
C4 C6 H6B 109.5 . . ?
H6A C6 H6B 109.5 . . ?
C4 C6 H6C 109.5 . . ?
H6A C6 H6C 109.5 . . ?
H6B C6 H6C 109.5 . . ?
O4 C7 C8 109.5(2) . . ?
O4 C7 C3 105.4(2) . . ?
C8 C7 C3 108.2(2) . . ?
O4 C7 H7 111.2 . . ?
C8 C7 H7 111.2 . . ?
C3 C7 H7 111.2 . . ?
N2 C8 C9 110.6(3) . . ?
N2 C8 C7 104.2(2) . . ?
C9 C8 C7 110.3(2) . . ?
N2 C8 Br 110.71(19) . . ?
C9 C8 Br 113.0(2) . . ?
C7 C8 Br 107.7(2) . . ?
C10 C9 C8 112.5(3) . . ?
C10 C9 H9 123.8 . . ?
C8 C9 H9 123.8 . . ?
C9 C10 C11 114.4(3) . . ?
C9 C10 H10 122.8 . . ?
C11 C10 H10 122.8 . . ?
N1 C11 C10 109.4(2) . . ?
N1 C11 C3 101.9(3) . . ?
C10 C11 C3 111.3(3) . . ?
N1 C11 H11 111.3 . . ?
C10 C11 H11 111.3 . . ?
C3 C11 H11 111.3 . . ?
O5 C12 N1 126.2(3) . . ?
O5 C12 N3 128.6(3) . . ?
N1 C12 N3 105.2(3) . . ?
O6 C13 N3 126.1(3) . . ?
O6 C13 N2 128.0(3) . . ?
N3 C13 N2 105.8(2) . . ?
C15 C14 C19 121.7(3) . . ?
C15 C14 N3 119.6(3) . . ?
C19 C14 N3 118.6(3) . . ?
C14 C15 C16 118.7(3) . . ?
C14 C15 H15 120.6 . . ?
C16 C15 H15 120.6 . . ?
C15 C16 C17 120.2(3) . . ?
C15 C16 H16 119.9 . . ?
C17 C16 H16 119.9 . . ?
C18 C17 C16 120.6(3) . . ?
C18 C17 H17 119.7 . . ?
C16 C17 H17 119.7 . . ?
C17 C18 C19 120.2(3) . . ?
C17 C18 H18 119.9 . . ?
C19 C18 H18 119.9 . . ?
C14 C19 C18 118.6(3) . . ?
C14 C19 H19 120.7 . . ?
C18 C19 H19 120.7 . . ?

loop_
_geom_bond_atom_site_label_1
_geom_bond_atom_site_label_2
_geom_bond_distance
_geom_bond_site_symmetry_2
_geom_bond_publ_flag
Br C8 1.945(3) . ?
N1 C12 1.384(4) . ?
N1 N2 1.447(3) . ?
N1 C11 1.487(4) . ?
N2 C13 1.398(4) . ?
N2 C8 1.475(4) . ?
N3 C13 1.389(4) . ?
N3 C12 1.396(4) . ?
N3 C14 1.438(4) . ?
O1 C2 1.340(5) . ?
O1 C1 1.458(5) . ?
O2 C2 1.189(5) . ?
O3 C3 1.419(3) . ?
O3 C4 1.446(4) . ?
O4 C7 1.408(4) . ?
O4 C4 1.432(4) . ?
O5 C12 1.193(4) . ?
O6 C13 1.210(4) . ?
C1 H1A 0.9800 . ?
C1 H1B 0.9800 . ?
C1 H1C 0.9800 . ?
C2 C3 1.523(5) . ?
C3 C11 1.538(5) . ?
C3 C7 1.557(4) . ?
C4 C6 1.491(5) . ?
C4 C5 1.524(5) . ?
C5 H5A 0.9800 . ?
C5 H5B 0.9800 . ?
C5 H5C 0.9800 . ?
C6 H6A 0.9800 . ?
C6 H6B 0.9800 . ?
C6 H6C 0.9800 . ?
C7 C8 1.555(4) . ?
C7 H7 1.0000 . ?
C8 C9 1.501(5) . ?
C9 C10 1.320(5) . ?
C9 H9 0.9500 . ?
C10 C11 1.490(5) . ?
C10 H10 0.9500 . ?
C11 H11 1.0000 . ?
C14 C15 1.378(5) . ?
C14 C19 1.390(4) . ?
C15 C16 1.385(5) . ?
C15 H15 0.9500 . ?
C16 C17 1.390(5) . ?
C16 H16 0.9500 . ?
C17 C18 1.368(5) . ?
C17 H17 0.9500 . ?
C18 C19 1.391(4) . ?
C18 H18 0.9500 . ?
C19 H19 0.9500 . ?

loop_
_platon_squeeze_void_nr
_platon_squeeze_void_average_x
_platon_squeeze_void_average_y
_platon_squeeze_void_average_z
_platon_squeeze_void_volume
_platon_squeeze_void_count_electrons
_platon_squeeze_void_content
1 0.000 0.000 -0.020 1584 211 ' '

loop_
_cod_related_entry_id
_cod_related_entry_database
_cod_related_entry_code
1 ChemSpider 30653499
